data_1525922
loop_
_publ_author_name
'Marquart, R.'
'Kennedy, B.J.'
'Shimakawa, Y.'

_publ_section_title
;
 Cation disorder in the ferroelectric oxides A Bi2 Ta2 O9, A = Ca, Sr, Ba
;
_journal_name_full 'Journal of Solid State Chemistry'
_journal_page_first 174
_journal_page_last 177
_journal_volume 160
_journal_year 2001
_chemical_formula_sum 'Bi2 O9 Sr Ta2'
_chemical_name_systematic 'Sr (Bi2 Ta2 O9)'
_space_group_IT_number 36
_symmetry_space_group_name_Hall 'A -2 2a'
_symmetry_space_group_name_H-M 'A 21 a m'
_cell_angle_alpha 90
_cell_angle_beta 90
_cell_angle_gamma 90
_cell_formula_units_Z 4
_cell_length_a 5.5272
_cell_length_b 5.5218
_cell_length_c 25.0275
_cell_volume 763.842
_citation_journal_id_ASTM JSSCBI
_cod_data_source_file Marquart_JSSCBI_2001_1610.cif
_cod_data_source_block Bi2O9Sr1Ta2
_cod_original_cell_volume 763.8417
_cod_original_sg_symbol_Hall 'C 2c -2 (z,y,-x)'
_cod_original_formula_sum 'Bi2 O9 Sr1 Ta2'
_cod_database_code 1525922

loop_
_symmetry_equiv_pos_as_xyz
x,y,z
x+1/2,-y,-z
x,y,-z
x+1/2,-y,z
x,y+1/2,z+1/2
x+1/2,-y+1/2,-z+1/2
x,y+1/2,-z+1/2
x+1/2,-y+1/2,z+1/2

loop_
_atom_site_label
_atom_site_type_symbol
_atom_site_fract_x
_atom_site_fract_y
_atom_site_fract_z
_atom_site_occupancy
_atom_site_U_iso_or_equiv
O5 O-2 0.7909 0.9807 0.58359 1 0.0
Bi2 Bi+3 0.4675 0.7679 0.20066 0.925 0.0
O4 O-2 0.7554 0.9867 0.06964 1 0.0
Bi1 Bi+3 0 0.2643 0 0.15 0.0
O3 O-2 0.7381 0.9923 0.25076 1 0.0
O1 O-2 0.5248 0.2892 0 1 0.0
Ta1 Ta+5 0.5155 0.7488 0.41478 1 0.0
Sr2 Sr+2 0.4675 0.7679 0.20066 0.075 0.0
Sr1 Sr+2 0 0.2643 0 0.85 0.0
O2 O-2 0.5219 0.699 0.34187 1 0.0
